data_7201871
loop_
_publ_author_name
'Shao, Xiangfeng'
'Nakano, Yoshiaki'
'Yamochi, Hideki'
'Dubrovskiy, Alexander D.'
'Otsuka, Akihiro'
'Murata, Tsuyoshi'
'Yoshida, Yukihiro'
'Saito, Gunzi'
'Koshihara, Shin-ya'

_publ_section_title
;
 Formation of two-dimensional metals by weak intermolecular
 interactions based on the asymmetric EDO-TTF derivatives
;
_journal_issue 18
_journal_name_full 'Journal of Materials Chemistry'
_journal_page_first 2131
_journal_paper_doi 10.1039/b717621j
_journal_volume 18
_journal_year 2008
_chemical_formula_moiety 'C9 H8 O2 S4'
_chemical_formula_sum 'C9 H8 O2 S4'
_chemical_formula_weight 276.4
_chemical_melting_point 355.2(3)
_chemical_name_common 4,5-ethylnenedioxy-4'methyltetrathiafulvalene
_chemical_name_systematic
;
4,5-ethylnenedioxy-4'methyltetrathiafulvalene
;
_space_group_IT_number 14
_symmetry_cell_setting monoclinic
_symmetry_space_group_name_Hall '-P 2yn'
_symmetry_space_group_name_H-M 'P 1 21/n 1'
_atom_sites_solution_hydrogens geom
_atom_sites_solution_primary direct
_atom_sites_solution_secondary difmap
_audit_creation_method SHELXL-97
_cell_angle_alpha 90.000
_cell_angle_beta 96.485(16)
_cell_angle_gamma 90.000
_cell_formula_units_Z 8
_cell_length_a 27.474(6)
_cell_length_b 11.463(3)
_cell_length_c 7.4590(14)
_cell_measurement_reflns_used 17
_cell_measurement_temperature 293(2)
_cell_measurement_theta_max 17.4
_cell_measurement_theta_min 12.3
_cell_volume 2334.1(9)
_computing_cell_refinement 'SHELXL-97 (Sheldrick, 1997)'
_computing_data_collection 'SHELXL-97 (Sheldrick, 1997)'
_computing_data_reduction 'SHELXL-97 (Sheldrick, 1997)'
_computing_molecular_graphics 'Ortep-3 for Windows (Farrugia, 1997)'
_computing_publication_material 'Ortep-3 for Windows (Farrugia, 1997)'
_computing_structure_refinement 'SHELXL-97 (Sheldrick, 1997)'
_computing_structure_solution 'SIR2004 (Giacovazzo et al, 2004)'
_diffrn_ambient_temperature 295(2)
_diffrn_measured_fraction_theta_full 0.989
_diffrn_measured_fraction_theta_max 0.990
_diffrn_measurement_device_type 'Mac Science MXC-chi'
_diffrn_measurement_method 'four-circle diffractometer'
_diffrn_radiation_monochromator graphite
_diffrn_radiation_source 'fine-focus sealed tube'
_diffrn_radiation_type MoK\a
_diffrn_radiation_wavelength 0.71073
_diffrn_reflns_av_R_equivalents 0.0443
_diffrn_reflns_av_sigmaI/netI 0.0310
_diffrn_reflns_limit_h_max 32
_diffrn_reflns_limit_h_min 0
_diffrn_reflns_limit_k_max 0
_diffrn_reflns_limit_k_min -13
_diffrn_reflns_limit_l_max 8
_diffrn_reflns_limit_l_min -8
_diffrn_reflns_number 4180
_diffrn_reflns_theta_full 25.06
_diffrn_reflns_theta_max 25.06
_diffrn_reflns_theta_min 1.93
_exptl_absorpt_coefficient_mu 0.789
_exptl_absorpt_correction_T_max 0.8908
_exptl_absorpt_correction_T_min 0.6490
_exptl_absorpt_correction_type none
_exptl_crystal_colour RED
_exptl_crystal_density_diffrn 1.573
_exptl_crystal_density_meas ?
_exptl_crystal_density_method .
_exptl_crystal_description PLATE
_exptl_crystal_F_000 1136
_exptl_crystal_size_max 0.60
_exptl_crystal_size_mid 0.30
_exptl_crystal_size_min 0.15
_refine_diff_density_max 0.507
_refine_diff_density_min -0.619
_refine_diff_density_rms 0.094
_refine_ls_extinction_method none
_refine_ls_goodness_of_fit_ref 1.212
_refine_ls_hydrogen_treatment constr
_refine_ls_matrix_type full
_refine_ls_number_parameters 271
_refine_ls_number_reflns 2842
_refine_ls_number_restraints 0
_refine_ls_restrained_S_all 1.212
_refine_ls_R_factor_all 0.0546
_refine_ls_R_factor_gt 0.0546
_refine_ls_shift/su_max 0.000
_refine_ls_shift/su_mean 0.000
_refine_ls_structure_factor_coef Fsqd
_refine_ls_weighting_details 'calc w=1/[\s^2^(Fo^2^)+(0.0825P)^2^+4.4021P] where P=(Fo^2^+2Fc^2^)/3'
_refine_ls_weighting_scheme calc
_refine_ls_wR_factor_gt 0.1701
_refine_ls_wR_factor_ref 0.1701
_reflns_number_gt 2843
_reflns_number_total 4095
_reflns_threshold_expression >2sigma(I)
_cod_data_source_file b717621j.txt
_cod_data_source_block MeEDO-TTF
_cod_depositor_comments
;
The following automatic conversions were performed:
'_symmetry_cell_setting' value 'Monoclinic' changed to 'monoclinic'
according to '/home/saulius/struct/CIF-dictionaries/cif_core.dic'
dictionary named 'cif_core.dic' version 2.4.1 from 2010-06-29.

Automatic conversion script
Id: cif_fix_enum 1527 2010-12-29 10:47:43Z saulius 

The following automatic conversions were performed:

'_diffrn_ambient_temperature' value 'room temperature' was changed to
'295(2)' - the room/ambient temperature average [293;298] in
Kelvins(K) was taken.

'_chemical_melting_point' value '355.0-355.5'
was changed to '355.2(3)' - the average value was taken and precision
was estimated.

Automatic conversion script
Id: cif_fix_values 1646 2011-03-28 12:23:43Z adriana 
;
_cod_database_code 7201871

loop_
_symmetry_equiv_pos_as_xyz
'x, y, z'
'-x+1/2, y+1/2, -z+1/2'
'-x, -y, -z'
'x-1/2, -y-1/2, z-1/2'

loop_
_atom_site_label
_atom_site_type_symbol
_atom_site_fract_x
_atom_site_fract_y
_atom_site_fract_z
_atom_site_U_iso_or_equiv
_atom_site_adp_type
_atom_site_occupancy
_atom_site_symmetry_multiplicity
_atom_site_calc_flag
_atom_site_refinement_flags
_atom_site_disorder_assembly
_atom_site_disorder_group
S1A S 0.87793(7) 0.09043(15) 0.5886(2) 0.0588(5) Uani 1 1 d . . .
S2A S 0.89448(8) -0.07693(17) 0.3017(2) 0.0710(6) Uani 1 1 d . . .
S3A S 0.78873(7) 0.20701(17) 0.3282(2) 0.0627(5) Uani 1 1 d . . .
S4A S 0.80855(7) 0.04393(17) 0.0346(2) 0.0680(6) Uani 1 1 d . . .
O1A O 0.73699(19) 0.3393(4) 0.0860(6) 0.0731(14) Uani 1 1 d . . .
O2A O 0.7546(2) 0.1796(5) -0.1997(6) 0.0797(16) Uani 1 1 d . . .
C1A C 0.8604(2) 0.0426(5) 0.3678(8) 0.0501(15) Uani 1 1 d . . .
C2A C 0.8239(2) 0.0911(6) 0.2588(8) 0.0534(16) Uani 1 1 d . . .
C3A C 0.7650(2) 0.2425(6) 0.1071(9) 0.0548(16) Uani 1 1 d . . .
C4A C 0.7742(2) 0.1701(6) -0.0230(9) 0.0601(17) Uani 1 1 d . . .
C5A C 0.9290(2) -0.0019(6) 0.6273(9) 0.0595(17) Uani 1 1 d . . .
C6A C 0.9357(3) -0.0751(7) 0.4976(10) 0.072(2) Uani 1 1 d . . .
H6A H 0.9622 -0.1258 0.5099 0.087 Uiso 1 1 calc . . .
C7A C 0.7229(6) 0.3612(13) -0.0963(13) 0.177(7) Uani 1 1 d . . .
H7A1 H 0.6915 0.4006 -0.1053 0.213 Uiso 1 1 calc . . .
H7A2 H 0.7463 0.4160 -0.1367 0.213 Uiso 1 1 calc . . .
C8A C 0.7186(4) 0.2695(8) -0.2179(12) 0.095(3) Uani 1 1 d . . .
H8A1 H 0.7181 0.3022 -0.3380 0.114 Uiso 1 1 calc . . .
H8A2 H 0.6869 0.2333 -0.2115 0.114 Uiso 1 1 calc . . .
C9A C 0.9599(3) 0.0088(7) 0.8054(11) 0.081(2) Uani 1 1 d . . .
H9A1 H 0.9440 0.0596 0.8830 0.098 Uiso 1 1 calc . . .
H9A2 H 0.9913 0.0404 0.7871 0.098 Uiso 1 1 calc . . .
H9A3 H 0.9641 -0.0668 0.8602 0.098 Uiso 1 1 calc . . .
S1B S 0.90994(7) 0.58146(18) 0.4745(2) 0.0625(5) Uani 1 1 d . . .
S2B S 0.84244(6) 0.61210(18) 0.1436(2) 0.0647(5) Uani 1 1 d . . .
S3B S 1.00123(7) 0.6559(2) 0.2622(2) 0.0691(6) Uani 1 1 d . . .
S4B S 0.93220(7) 0.6906(2) -0.0720(2) 0.0698(6) Uani 1 1 d . . .
O1B O 1.07546(18) 0.6841(5) 0.0672(7) 0.0792(15) Uani 1 1 d . . .
O2B O 1.00865(17) 0.7162(4) -0.2573(6) 0.0664(13) Uani 1 1 d . . .
C1B C 0.9033(2) 0.6205(5) 0.2458(8) 0.0504(15) Uani 1 1 d . . .
C2B C 0.9403(2) 0.6526(6) 0.1564(8) 0.0498(15) Uani 1 1 d . . .
C3B C 1.0253(2) 0.6778(6) 0.0575(8) 0.0560(16) Uani 1 1 d . . .
C4B C 0.9951(2) 0.6927(6) -0.0906(8) 0.0518(15) Uani 1 1 d . . .
C5B C 0.8521(2) 0.5164(6) 0.4693(9) 0.0556(16) Uani 1 1 d . . .
C6B C 0.8221(2) 0.5319(6) 0.3185(9) 0.0589(17) Uani 1 1 d . . .
H6B H 0.7907 0.5004 0.3068 0.071 Uiso 1 1 calc . . .
C7B C 1.0899(3) 0.7005(11) -0.1025(14) 0.110(4) Uani 1 1 d . . .
H7B1 H 1.1124 0.7661 -0.0926 0.132 Uiso 1 1 calc . . .
H7B2 H 1.1091 0.6325 -0.1269 0.132 Uiso 1 1 calc . . .
C8B C 1.0588(4) 0.7190(13) -0.2518(14) 0.129(5) Uani 1 1 d . . .
H8B1 H 1.0672 0.6625 -0.3401 0.155 Uiso 1 1 calc . . .
H8B2 H 1.0669 0.7951 -0.2969 0.155 Uiso 1 1 calc . . .
C9B C 0.8402(3) 0.4526(8) 0.6339(10) 0.082(2) Uani 1 1 d . . .
H9B1 H 0.8057 0.4590 0.6435 0.099 Uiso 1 1 calc . . .
H9B2 H 0.8583 0.4861 0.7390 0.099 Uiso 1 1 calc . . .
H9B3 H 0.8488 0.3719 0.6248 0.099 Uiso 1 1 calc . . .

loop_
_atom_site_aniso_label
_atom_site_aniso_U_11
_atom_site_aniso_U_22
_atom_site_aniso_U_33
_atom_site_aniso_U_23
_atom_site_aniso_U_13
_atom_site_aniso_U_12
S1A 0.0626(11) 0.0606(10) 0.0511(9) -0.0073(8) -0.0027(7) 0.0066(9)
S2A 0.0789(13) 0.0667(12) 0.0639(11) -0.0165(9) -0.0079(9) 0.0219(10)
S3A 0.0626(11) 0.0737(12) 0.0503(9) -0.0113(8) -0.0006(7) 0.0164(9)
S4A 0.0744(13) 0.0708(12) 0.0553(10) -0.0180(9) -0.0085(8) 0.0161(10)
O1A 0.080(4) 0.074(3) 0.065(3) 0.001(3) 0.006(3) 0.027(3)
O2A 0.094(4) 0.098(4) 0.044(3) -0.003(3) -0.005(2) 0.025(3)
C1A 0.045(4) 0.049(4) 0.056(4) -0.004(3) 0.007(3) -0.003(3)
C2A 0.061(4) 0.052(4) 0.049(3) -0.009(3) 0.010(3) 0.001(3)
C3A 0.048(4) 0.061(4) 0.055(4) 0.003(3) 0.004(3) 0.005(3)
C4A 0.054(4) 0.072(5) 0.054(4) 0.000(3) 0.005(3) 0.000(3)
C5A 0.059(4) 0.052(4) 0.064(4) -0.001(3) -0.006(3) 0.003(3)
C6A 0.077(5) 0.064(5) 0.073(5) 0.001(4) -0.007(4) 0.021(4)
C7A 0.263(17) 0.197(13) 0.065(6) -0.005(7) -0.012(8) 0.163(13)
C8A 0.114(7) 0.083(6) 0.078(6) 0.006(5) -0.026(5) 0.009(6)
C9A 0.090(6) 0.077(5) 0.070(5) -0.004(4) -0.022(4) 0.012(5)
S1B 0.0624(11) 0.0807(12) 0.0435(9) 0.0007(8) 0.0015(7) -0.0092(9)
S2B 0.0515(10) 0.0866(13) 0.0542(10) 0.0109(9) -0.0015(7) 0.0007(9)
S3B 0.0525(10) 0.1025(15) 0.0501(9) 0.0072(9) -0.0036(7) -0.0073(10)
S4B 0.0507(10) 0.1073(16) 0.0504(9) 0.0154(10) 0.0016(7) -0.0032(10)
O1B 0.048(3) 0.110(4) 0.078(3) 0.009(3) 0.005(2) -0.002(3)
O2B 0.064(3) 0.084(3) 0.053(3) 0.003(2) 0.012(2) -0.005(3)
C1B 0.056(4) 0.048(4) 0.047(3) -0.005(3) 0.004(3) 0.000(3)
C2B 0.045(4) 0.053(4) 0.051(3) -0.002(3) 0.003(3) -0.005(3)
C3B 0.055(4) 0.063(4) 0.050(4) 0.001(3) 0.007(3) -0.001(3)
C4B 0.047(4) 0.056(4) 0.053(4) -0.003(3) 0.007(3) -0.003(3)
C5B 0.060(4) 0.054(4) 0.054(4) -0.003(3) 0.013(3) -0.002(3)
C6B 0.049(4) 0.064(4) 0.066(4) 0.001(3) 0.012(3) -0.001(3)
C7B 0.061(5) 0.178(11) 0.095(7) 0.001(7) 0.028(5) -0.006(6)
C8B 0.063(6) 0.241(15) 0.088(7) 0.029(8) 0.022(5) 0.004(8)
C9B 0.099(6) 0.086(6) 0.063(5) 0.007(4) 0.014(4) -0.010(5)

loop_
_atom_type_symbol
_atom_type_description
_atom_type_scat_dispersion_real
_atom_type_scat_dispersion_imag
_atom_type_scat_source
C C 0.0033 0.0016 'International Tables Vol C Tables 4.2.6.8 and 6.1.1.4'
H H 0.0000 0.0000 'International Tables Vol C Tables 4.2.6.8 and 6.1.1.4'
O O 0.0106 0.0060 'International Tables Vol C Tables 4.2.6.8 and 6.1.1.4'
S S 0.1246 0.1234 'International Tables Vol C Tables 4.2.6.8 and 6.1.1.4'

loop_
_geom_angle_atom_site_label_1
_geom_angle_atom_site_label_2
_geom_angle_atom_site_label_3
_geom_angle
_geom_angle_site_symmetry_1
_geom_angle_site_symmetry_3
_geom_angle_publ_flag
C1A S1A C5A 95.4(3) . . n
C6A S2A C1A 94.0(3) . . n
C3A S3A C2A 93.2(3) . . n
C4A S4A C2A 92.5(3) . . n
C3A O1A C7A 110.7(6) . . n
C4A O2A C8A 110.1(6) . . n
C2A C1A S1A 123.2(5) . . n
C2A C1A S2A 122.6(5) . . n
S1A C1A S2A 114.2(4) . . n
C1A C2A S3A 122.4(5) . . n
C1A C2A S4A 122.0(5) . . n
S3A C2A S4A 115.6(4) . . n
C4A C3A O1A 125.7(6) . . n
C4A C3A S3A 117.6(5) . . n
O1A C3A S3A 116.6(5) . . n
C3A C4A O2A 124.6(7) . . n
C3A C4A S4A 118.7(5) . . n
O2A C4A S4A 116.3(5) . . n
C6A C5A C9A 126.5(7) . . n
C6A C5A S1A 116.2(5) . . n
C9A C5A S1A 117.3(5) . . n
C5A C6A S2A 119.7(6) . . n
C8A C7A O1A 119.7(10) . . n
C7A C8A O2A 118.6(8) . . n
C5B S1B C1B 95.3(3) . . n
C6B S2B C1B 94.2(3) . . n
C3B S3B C2B 92.6(3) . . n
C2B S4B C4B 93.6(3) . . n
C3B O1B C7B 110.5(6) . . n
C4B O2B C8B 110.6(6) . . n
C2B C1B S1B 123.9(5) . . n
C2B C1B S2B 122.7(5) . . n
S1B C1B S2B 113.4(4) . . n
C1B C2B S4B 122.5(5) . . n
C1B C2B S3B 121.4(5) . . n
S4B C2B S3B 116.1(3) . . n
C4B C3B O1B 124.7(6) . . n
C4B C3B S3B 119.2(5) . . n
O1B C3B S3B 116.0(5) . . n
C3B C4B O2B 125.6(6) . . n
C3B C4B S4B 117.7(5) . . n
O2B C4B S4B 116.6(4) . . n
C6B C5B C9B 125.9(7) . . n
C6B C5B S1B 115.9(5) . . n
C9B C5B S1B 118.2(5) . . n
C5B C6B S2B 119.0(5) . . n
C8B C7B O1B 124.0(8) . . n
C7B C8B O2B 124.4(8) . . n

loop_
_geom_bond_atom_site_label_1
_geom_bond_atom_site_label_2
_geom_bond_distance
_geom_bond_site_symmetry_2
_geom_bond_publ_flag
S1A C1A 1.751(6) . y
S1A C5A 1.755(7) . y
S2A C6A 1.745(8) . y
S2A C1A 1.761(6) . y
S3A C3A 1.751(6) . y
S3A C2A 1.755(6) . y
S4A C4A 1.753(7) . y
S4A C2A 1.763(6) . y
O1A C3A 1.350(8) . n
O1A C7A 1.394(10) . n
O2A C4A 1.371(8) . n
O2A C8A 1.425(10) . n
C1A C2A 1.340(9) . y
C3A C4A 1.323(9) . y
C5A C6A 1.309(10) . y
C5A C9A 1.498(10) . n
C7A C8A 1.385(15) . n
S1B C5B 1.751(7) . y
S1B C1B 1.753(6) . y
S2B C6B 1.739(7) . y
S2B C1B 1.761(6) . y
S3B C3B 1.749(7) . y
S3B C2B 1.769(6) . y
S4B C2B 1.748(6) . y
S4B C4B 1.751(6) . y
O1B C3B 1.374(8) . n
O1B C7B 1.381(10) . n
O2B C4B 1.364(7) . n
O2B C8B 1.373(10) . n
C1B C2B 1.328(9) . y
C3B C4B 1.315(9) . y
C5B C6B 1.329(9) . y
C5B C9B 1.497(10) . n
C7B C8B 1.342(13) . n
